data_8104440
loop_
_publ_author_name
'Herbstein, F.H.'
'Kapon, M.'
'Reisner, G.M.'

_publ_section_title
;
 Crystal structures of chromium(III) fluoride trihydrate and chromium(III)
 fluoride pentahydrate. Structural chemistry of hydrated transition metal
 fluorides. Thermal decomposition of chromium(III) fluoride nonahydrate
;
_journal_name_full 'Zeitschrift fuer Kristallographie (149,1979-)'
_journal_page_first 209
_journal_page_last 224
_journal_volume 171
_journal_year 1985
_chemical_formula_sum 'Cr F3 H10 O5'
_chemical_name_systematic 'Cr F3 (H2 O)5'
_space_group_IT_number 60
_symmetry_space_group_name_Hall '-P 2n 2ab'
_symmetry_space_group_name_H-M 'P b c n'
_cell_angle_alpha 90
_cell_angle_beta 90
_cell_angle_gamma 90
_cell_formula_units_Z 4
_cell_length_a 10.396
_cell_length_b 8.06
_cell_length_c 7.965
_cell_volume 667.401
_citation_journal_id_ASTM ZEKRDZ
_cod_data_source_file Herbstein_ZEKRDZ_1985_1982.cif
_cod_data_source_block H10Cr1F3O5
_cod_original_cell_volume 667.4014
_cod_original_formula_sum 'H10 Cr1 F3 O5'
_cod_database_code 8104440

loop_
_symmetry_equiv_pos_as_xyz
x,y,z
-x+1/2,-y+1/2,z+1/2
x+1/2,-y+1/2,-z
-x,y,-z+1/2
-x,-y,-z
x-1/2,y-1/2,-z-1/2
-x-1/2,y-1/2,z
x,-y,z-1/2

loop_
_atom_site_label
_atom_site_type_symbol
_atom_site_fract_x
_atom_site_fract_y
_atom_site_fract_z
_atom_site_occupancy
_atom_site_U_iso_or_equiv
F2 F-1 0.047 0.2007 0.4793 0.6 0.0
O5 O-2 0.3005 0.0258 0.4701 1 0.0
O1 O-2 0 -0.0475 0.25 1 0.0
O2 O-2 0 0.4326 0.25 0.4 0.0
F1 F-1 0 0.4326 0.25 0.6 0.0
O3 O-2 0.047 0.2007 0.4793 0.4 0.0
Cr1 Cr+3 0 0.1986 0.25 1 0.0
F3 F-1 0.1766 0.1982 0.19 0.6 0.0
O4 O-2 0.1766 0.1982 0.19 0.4 0.0
